data_7006579
loop_
_publ_author_name
'Gutkina, Elena A.'
'Trukhan, Vladimir M.'
'Pierpont, Cortlandt G.'
'Mkoyan, Shaen'
'Strelets, Vladimir V.'
'Nordlander, Ebbe'
'Shteinman, Albert A.'

_publ_section_title
;
 Tetranuclear iron(III) complexes of an octadentate
 pyridine-carboxylate ligand and their catalytic activity in alkane
 oxidation by hydrogen peroxide.
;
_journal_issue 3
_journal_name_full 'Dalton transactions (Cambridge, England : 2003)'
_journal_page_first 492
_journal_page_last 501
_journal_paper_doi 10.1039/b512069a
_journal_year 2006
_chemical_formula_sum 'C92 H92 Cl4 Fe4 N14 O32'
_chemical_formula_weight 2271.00
_chemical_name_common '((Fe2O(L)(PhCO2))2)(ClO4)4 2H2O 2CH3CN'
_chemical_name_systematic
;
{[Fe2O(L)(PhCO2)]2}(ClO4)4 2H2O 2CH3CN
;
_space_group_IT_number 2
_symmetry_cell_setting triclinic
_symmetry_space_group_name_Hall '-P 1'
_symmetry_space_group_name_H-M 'P -1'
_atom_sites_solution_hydrogens geom
_atom_sites_solution_primary direct
_atom_sites_solution_secondary difmap
_audit_creation_method SHELXL
_cell_angle_alpha 72.65(1)
_cell_angle_beta 68.65(2)
_cell_angle_gamma 64.34(3)
_cell_formula_units_Z 1
_cell_length_a 13.685(1)
_cell_length_b 14.468(2)
_cell_length_c 15.666(2)
_cell_measurement_temperature 293(2)
_cell_volume 2567.3(8)
_computing_structure_refinement 'SHELXL-97 (Sheldrick, 1997)'
_computing_structure_solution 'SHELXS-97 (Sheldrick, 1990)'
_diffrn_ambient_temperature 293(2)
_diffrn_measured_fraction_theta_full 0.872
_diffrn_measured_fraction_theta_max 0.872
_diffrn_measurement_device_type 'Bruker SMART CCD'
_diffrn_radiation_monochromator graphite
_diffrn_radiation_source 'fine-focus sealed tube'
_diffrn_radiation_type MoK\a
_diffrn_radiation_wavelength 0.71073
_diffrn_reflns_av_R_equivalents 0.2369
_diffrn_reflns_av_sigmaI/netI 1.3946
_diffrn_reflns_limit_h_max 13
_diffrn_reflns_limit_h_min -20
_diffrn_reflns_limit_k_max 16
_diffrn_reflns_limit_k_min -20
_diffrn_reflns_limit_l_max 20
_diffrn_reflns_limit_l_min -23
_diffrn_reflns_number 22692
_diffrn_reflns_theta_full 31.95
_diffrn_reflns_theta_max 31.95
_diffrn_reflns_theta_min 1.58
_exptl_absorpt_coefficient_mu 0.744
_exptl_absorpt_correction_T_max 0.91
_exptl_absorpt_correction_T_min 0.82
_exptl_crystal_colour brown
_exptl_crystal_density_diffrn 1.469
_exptl_crystal_density_method 'not measured'
_exptl_crystal_description needle
_exptl_crystal_F_000 1170
_exptl_crystal_size_max 0.27
_exptl_crystal_size_mid 0.22
_exptl_crystal_size_min 0.13
_refine_diff_density_max 0.443
_refine_diff_density_min -0.425
_refine_diff_density_rms 0.084
_refine_ls_extinction_coef na
_refine_ls_extinction_method none
_refine_ls_goodness_of_fit_ref 0.778
_refine_ls_hydrogen_treatment riding
_refine_ls_matrix_type full
_refine_ls_number_parameters 658
_refine_ls_number_reflns 15478
_refine_ls_number_restraints 0
_refine_ls_restrained_S_all 0.778
_refine_ls_R_factor_all 0.3358
_refine_ls_R_factor_gt 0.0984
_refine_ls_shift/su_max 0.354
_refine_ls_shift/su_mean 0.010
_refine_ls_structure_factor_coef Fsqd
_refine_ls_weighting_details 'calc w=1/[\s^2^(Fo^2^)+(0.0202P)^2^+0.0000P] where P=(Fo^2^+2Fc^2^)/3'
_refine_ls_weighting_scheme calc
_refine_ls_wR_factor_gt 0.1101
_refine_ls_wR_factor_ref 0.2029
_reflns_number_gt 1949
_reflns_number_total 15478
_reflns_threshold_expression >2sigma(I)
_cod_data_source_file b512069a.txt
_cod_data_source_block diiron
_cod_original_cell_volume 2567.9(9)
_cod_original_sg_symbol_H-M P-1
_cod_database_code 7006579

loop_
_symmetry_equiv_pos_as_xyz
'x, y, z'
'-x, -y, -z'

loop_
_atom_site_label
_atom_site_type_symbol
_atom_site_fract_x
_atom_site_fract_y
_atom_site_fract_z
_atom_site_U_iso_or_equiv
_atom_site_adp_type
_atom_site_occupancy
_atom_site_symmetry_multiplicity
_atom_site_calc_flag
_atom_site_refinement_flags
_atom_site_disorder_assembly
_atom_site_disorder_group
Fe1 Fe -0.29343(15) 0.25017(15) 0.20896(12) 0.0451(6) Uani 1 1 d . . .
Fe2 Fe -0.21561(15) 0.26748(15) 0.36509(11) 0.0451(6) Uani 1 1 d . . .
O5 O -0.2716(6) 0.4213(6) 0.3070(5) 0.045(2) Uani 1 1 d . . .
O2 O -0.4290(6) 0.2528(6) 0.3144(5) 0.053(3) Uani 1 1 d . . .
O4 O -0.3312(6) 0.4043(6) 0.1973(5) 0.052(3) Uani 1 1 d . . .
O1 O -0.1863(5) 0.2139(6) 0.2664(4) 0.043(2) Uani 1 1 d . . .
O3 O -0.3788(6) 0.2782(6) 0.4243(5) 0.053(3) Uani 1 1 d . . .
O7 O -0.1424(7) 0.4934(7) 0.0828(5) 0.052(3) Uani 1 1 d . . .
N1 N -0.1702(9) 0.2179(9) 0.0774(7) 0.056(3) Uani 1 1 d . . .
C9 C -0.3156(12) 0.5641(12) 0.1865(9) 0.045(4) Uani 1 1 d . . .
N3 N -0.3963(8) 0.3039(8) 0.1156(6) 0.045(3) Uani 1 1 d . . .
C10 C -0.2350(11) 0.5825(13) 0.1093(10) 0.052(4) Uani 1 1 d . . .
O6 O -0.4938(8) 0.6324(9) 0.2952(7) 0.084(4) Uani 1 1 d . . .
N2 N -0.2580(10) 0.0914(9) 0.2073(8) 0.050(3) Uani 1 1 d . . .
C14 C -0.4107(13) 0.6497(13) 0.2186(10) 0.053(4) Uani 1 1 d . . .
C8 C -0.3054(10) 0.4562(10) 0.2334(7) 0.040(3) Uani 1 1 d . . .
C6 C -0.7583(12) 0.3075(12) 0.4896(11) 0.081(5) Uani 1 1 d . . .
H6A H -0.8146 0.3041 0.4722 0.097 Uiso 1 1 calc R . .
C25 C -0.5066(10) 0.3614(9) 0.1360(8) 0.041(3) Uani 1 1 d . . .
H25A H -0.5439 0.3769 0.1957 0.049 Uiso 1 1 calc R . .
C29 C -0.3461(10) 0.2857(10) 0.0269(9) 0.043(4) Uani 1 1 d . . .
C2 C -0.5648(11) 0.2859(10) 0.4582(9) 0.053(4) Uani 1 1 d . . .
C30 C -0.1547(16) 0.0387(13) 0.1640(9) 0.056(4) Uani 1 1 d . . .
C17 C -0.1064(10) 0.2906(11) 0.0386(8) 0.064(4) Uani 1 1 d . . .
H17A H -0.0840 0.2965 0.0882 0.077 Uiso 1 1 calc R . .
H17B H -0.0382 0.2601 -0.0081 0.077 Uiso 1 1 calc R . .
C16 C -0.1708(9) 0.3979(9) -0.0041(7) 0.049(4) Uani 1 1 d . . .
H16A H -0.2481 0.4202 0.0341 0.059 Uiso 1 1 calc R . .
H16B H -0.1716 0.3957 -0.0651 0.059 Uiso 1 1 calc R . .
C28 C -0.3966(13) 0.3175(12) -0.0453(10) 0.077(5) Uani 1 1 d . . .
C1 C -0.4459(10) 0.2718(9) 0.3957(9) 0.044(4) Uani 1 1 d . . .
C19 C -0.0914(10) 0.1091(11) 0.1015(9) 0.076(5) Uani 1 1 d . . .
H19A H -0.0426 0.1107 0.1326 0.091 Uiso 1 1 calc R . .
H19B H -0.0443 0.0810 0.0448 0.091 Uiso 1 1 calc R . .
C7 C -0.6497(11) 0.2891(11) 0.4267(9) 0.071(5) Uani 1 1 d . . .
H7A H -0.6353 0.2796 0.3666 0.085 Uiso 1 1 calc R . .
C27 C -0.5125(14) 0.3752(12) -0.0160(10) 0.082(6) Uani 1 1 d . . .
H27A H -0.5548 0.3990 -0.0583 0.098 Uiso 1 1 calc R . .
C15 C -0.1197(10) 0.4766(10) -0.0135(8) 0.066(4) Uani 1 1 d . . .
H15A H -0.0393 0.4502 -0.0426 0.079 Uiso 1 1 calc R . .
H15B H -0.1540 0.5415 -0.0512 0.079 Uiso 1 1 calc R . .
C18 C -0.2218(10) 0.2209(10) 0.0053(8) 0.069(5) Uani 1 1 d . . .
H18A H -0.1837 0.2497 -0.0554 0.082 Uiso 1 1 calc R . .
H18B H -0.2107 0.1506 0.0033 0.082 Uiso 1 1 calc R . .
C11 C -0.2421(13) 0.6842(14) 0.0659(9) 0.075(5) Uani 1 1 d . . .
H11A H -0.1844 0.6959 0.0150 0.089 Uiso 1 1 calc R . .
C26 C -0.5659(11) 0.3979(10) 0.0718(9) 0.069(5) Uani 1 1 d . . .
H26A H -0.6424 0.4382 0.0876 0.083 Uiso 1 1 calc R . .
C5 C -0.7826(12) 0.3302(11) 0.5757(11) 0.080(5) Uani 1 1 d . . .
H5A H -0.8555 0.3458 0.6149 0.095 Uiso 1 1 calc R . .
C22 C -0.6496(11) 0.5913(11) 0.3702(8) 0.083(5) Uani 1 1 d . . .
H22A H -0.6357 0.5175 0.3881 0.099 Uiso 1 1 calc R . .
H22B H -0.7185 0.6246 0.3509 0.099 Uiso 1 1 calc R . .
C13 C -0.4184(15) 0.7494(13) 0.1741(11) 0.090(6) Uani 1 1 d . . .
H13A H -0.4818 0.8052 0.1962 0.108 Uiso 1 1 calc R . .
C4 C -0.6971(13) 0.3294(11) 0.6034(10) 0.078(5) Uani 1 1 d . . .
H4A H -0.7118 0.3416 0.6627 0.093 Uiso 1 1 calc R . .
C12 C -0.3372(15) 0.7680(13) 0.0998(12) 0.095(6) Uani 1 1 d . . .
H12A H -0.3438 0.8359 0.0711 0.114 Uiso 1 1 calc R . .
C33 C -0.2874(16) -0.0688(15) 0.2741(12) 0.108(7) Uani 1 1 d . . .
H33A H -0.3349 -0.1045 0.3117 0.130 Uiso 1 1 calc R . .
C31 C -0.1049(14) -0.0669(15) 0.1698(11) 0.093(6) Uani 1 1 d . . .
H31A H -0.0304 -0.1002 0.1383 0.111 Uiso 1 1 calc R . .
C21 C -0.6686(9) 0.6344(11) 0.4572(8) 0.075(5) Uani 1 1 d . . .
H21A H -0.6300 0.5771 0.4988 0.090 Uiso 1 1 calc R . .
H21B H -0.6315 0.6842 0.4369 0.090 Uiso 1 1 calc R . .
N4 N -0.7821(9) 0.6836(10) 0.5103(7) 0.071(4) Uani 1 1 d . . .
N6 N -0.8260(9) 0.8812(9) 0.5380(8) 0.077(4) Uani 1 1 d . . .
H6B H -0.8245 0.8291 0.5826 0.093 Uiso 1 1 calc R . .
N5 N -0.9449(8) 0.7099(8) 0.6753(7) 0.053(3) Uani 1 1 d . . .
H5B H -0.8883 0.7288 0.6595 0.063 Uiso 1 1 calc R . .
C38 C -1.1226(11) 0.7172(13) 0.7798(9) 0.079(5) Uani 1 1 d . . .
H38A H -1.1809 0.7404 0.8315 0.095 Uiso 1 1 calc R . .
C36 C -1.0377(13) 0.6136(12) 0.6584(11) 0.081(5) Uani 1 1 d . . .
H36A H -1.0382 0.5663 0.6295 0.097 Uiso 1 1 calc R . .
C37 C -1.1256(13) 0.6523(12) 0.7314(12) 0.089(6) Uani 1 1 d . . .
H37A H -1.1890 0.6348 0.7492 0.107 Uiso 1 1 calc R . .
C39 C -1.0315(12) 0.7450(10) 0.7487(9) 0.057(4) Uani 1 1 d . . .
H39A H -1.0284 0.7898 0.7789 0.069 Uiso 1 1 calc R . .
C23 C -0.8552(12) 0.7781(13) 0.4595(9) 0.084(6) Uani 1 1 d . . .
H23A H -0.8399 0.7685 0.3966 0.100 Uiso 1 1 calc R . .
H23B H -0.9341 0.7896 0.4908 0.100 Uiso 1 1 calc R . .
C44 C -0.8301(14) 0.8684(14) 0.4576(10) 0.095(6) Uani 1 1 d . . .
C40 C -0.8238(15) 0.9640(16) 0.5573(14) 0.144(9) Uani 1 1 d . . .
H40A H -0.7584 0.9431 0.5793 0.173 Uiso 1 1 calc R . .
H40B H -0.8905 0.9911 0.6066 0.173 Uiso 1 1 calc R . .
C24 C -0.8461(12) 0.6066(12) 0.5530(9) 0.080(5) Uani 1 1 d . . .
H24A H -0.8701 0.5977 0.5057 0.096 Uiso 1 1 calc R . .
H24B H -0.7970 0.5392 0.5769 0.096 Uiso 1 1 calc R . .
C32 C -0.1744(18) -0.1190(13) 0.2261(13) 0.124(8) Uani 1 1 d . . .
H32A H -0.1458 -0.1912 0.2332 0.149 Uiso 1 1 calc R . .
Cl1 Cl -1.1157(4) 0.3726(4) 0.7294(3) 0.0725(13) Uani 1 1 d . . .
O9 O -1.2191(9) 0.4577(9) 0.7611(7) 0.128(5) Uani 1 1 d . . .
O8 O -1.0787(8) 0.3967(9) 0.6346(6) 0.115(4) Uani 1 1 d . . .
C20 C -0.5638(16) 0.605(2) 0.2964(12) 0.217(15) Uani 1 1 d . . .
H20A H -0.5597 0.5913 0.2406 0.260 Uiso 1 1 calc R . .
C3 C -0.5909(11) 0.3108(11) 0.5440(10) 0.064(4) Uani 1 1 d . . .
H3A H -0.5355 0.3151 0.5620 0.077 Uiso 1 1 calc R . .
C41 C -0.820(3) 1.044(2) 0.478(2) 0.26(2) Uani 1 1 d . . .
H41A H -0.8119 1.1027 0.4829 0.308 Uiso 1 1 calc R . .
C35 C -0.9424(12) 0.6486(12) 0.6267(9) 0.066(4) Uani 1 1 d . . .
C42 C -0.826(3) 1.039(2) 0.401(2) 0.207(17) Uani 1 1 d . . .
H42A H -0.8257 1.0948 0.3530 0.248 Uiso 1 1 calc R . .
C43 C -0.8350(18) 0.9508(18) 0.3864(16) 0.169(12) Uani 1 1 d . . .
H43A H -0.8436 0.9494 0.3306 0.203 Uiso 1 1 calc R . .
C34 C -0.3201(14) 0.0350(13) 0.2606(10) 0.076(5) Uani 1 1 d . . .
H34A H -0.3938 0.0712 0.2916 0.092 Uiso 1 1 calc R . .
Cl2 Cl -0.7754(5) 1.0028(5) 0.1051(4) 0.1024(18) Uani 1 1 d . . .
O11 O -1.0356(7) 0.3640(8) 0.7712(6) 0.100(4) Uani 1 1 d . . .
O10 O -1.1373(11) 0.2809(9) 0.7561(8) 0.164(6) Uani 1 1 d . . .
N7 N -1.3898(13) 0.8505(15) 0.7530(13) 0.139(7) Uani 1 1 d . . .
C45 C -0.5587(18) 0.1098(19) 0.1767(17) 0.138(10) Uani 1 1 d . . .
O15 O -0.7757(13) 1.0038(12) 0.0207(10) 0.208(7) Uani 1 1 d . . .
O14 O -0.8575(13) 0.9709(13) 0.1711(11) 0.226(9) Uani 1 1 d . . .
C46 C -0.5075(17) 0.0823(17) 0.0938(13) 0.143(8) Uani 1 1 d . . .
O13 O -0.6724(12) 0.9373(14) 0.1178(13) 0.292(12) Uani 1 1 d . . .
O12 O -0.7926(18) 1.0903(16) 0.1147(13) 0.298(13) Uani 1 1 d . . .
O16 O -0.4433(16) 0.011(4) 0.540(3) 0.80(6) Uani 1 1 d . . .

loop_
_atom_site_aniso_label
_atom_site_aniso_U_11
_atom_site_aniso_U_22
_atom_site_aniso_U_33
_atom_site_aniso_U_23
_atom_site_aniso_U_13
_atom_site_aniso_U_12
Fe1 0.0453(13) 0.0542(16) 0.0400(12) -0.0150(11) -0.0125(11) -0.0166(12)
Fe2 0.0444(14) 0.0566(16) 0.0368(12) -0.0102(11) -0.0172(10) -0.0142(12)
O5 0.072(7) 0.043(6) 0.034(5) -0.002(4) -0.032(5) -0.022(5)
O2 0.039(6) 0.092(8) 0.038(5) -0.014(5) -0.008(5) -0.034(6)
O4 0.043(6) 0.075(8) 0.049(5) -0.019(5) -0.024(5) -0.016(6)
O1 0.027(5) 0.054(6) 0.046(5) -0.019(4) -0.012(4) -0.005(5)
O3 0.034(6) 0.085(8) 0.058(6) -0.018(5) -0.026(5) -0.023(6)
O7 0.050(6) 0.076(8) 0.039(5) -0.015(5) -0.002(5) -0.035(6)
N1 0.054(8) 0.047(9) 0.062(8) -0.044(7) -0.004(7) -0.001(7)
C9 0.051(10) 0.055(12) 0.044(9) 0.007(9) -0.015(8) -0.041(10)
N3 0.029(7) 0.071(9) 0.039(7) -0.032(6) -0.003(6) -0.012(7)
C10 0.033(10) 0.065(13) 0.064(11) -0.032(10) -0.010(9) -0.013(10)
O6 0.067(8) 0.126(10) 0.056(7) -0.056(7) 0.006(6) -0.026(8)
N2 0.031(8) 0.061(10) 0.051(8) -0.023(7) -0.013(7) -0.001(8)
C14 0.063(13) 0.046(11) 0.054(10) -0.008(10) -0.021(10) -0.019(11)
C8 0.042(9) 0.059(11) 0.027(7) -0.006(7) -0.012(7) -0.026(8)
C6 0.047(11) 0.109(15) 0.087(13) -0.012(12) -0.012(10) -0.038(11)
C25 0.036(9) 0.044(9) 0.050(8) -0.008(7) -0.018(8) -0.015(8)
C29 0.020(8) 0.053(10) 0.054(9) -0.015(8) 0.002(8) -0.019(8)
C2 0.058(10) 0.069(11) 0.044(9) -0.004(8) -0.009(8) -0.041(9)
C30 0.095(15) 0.046(12) 0.035(9) -0.005(9) -0.033(10) -0.023(12)
C17 0.040(10) 0.085(13) 0.060(10) -0.037(9) -0.011(8) -0.004(10)
C16 0.041(9) 0.047(10) 0.042(8) 0.005(7) 0.002(7) -0.020(8)
C28 0.073(12) 0.115(15) 0.070(11) 0.009(10) -0.048(11) -0.051(12)
C1 0.030(9) 0.028(9) 0.062(10) 0.011(7) -0.005(8) -0.018(7)
C19 0.067(12) 0.077(13) 0.065(10) -0.038(10) -0.041(9) 0.026(11)
C7 0.057(10) 0.096(13) 0.070(11) 0.004(10) -0.021(10) -0.046(11)
C27 0.105(15) 0.125(16) 0.045(10) 0.012(10) -0.046(12) -0.065(14)
C15 0.041(9) 0.061(11) 0.085(11) -0.001(9) -0.006(9) -0.025(9)
C18 0.101(13) 0.085(13) 0.053(9) -0.014(9) -0.041(10) -0.045(11)
C11 0.083(14) 0.075(14) 0.066(11) -0.007(11) 0.015(10) -0.062(12)
C26 0.060(11) 0.087(13) 0.074(11) -0.002(10) -0.046(10) -0.025(10)
C5 0.056(12) 0.066(12) 0.096(13) -0.023(11) 0.014(11) -0.026(10)
C22 0.094(13) 0.115(15) 0.062(10) -0.057(10) -0.003(10) -0.046(12)
C13 0.115(17) 0.047(13) 0.068(12) -0.005(11) -0.023(12) 0.003(12)
C4 0.080(13) 0.091(14) 0.072(11) -0.038(10) -0.007(11) -0.036(12)
C12 0.14(2) 0.056(14) 0.095(15) 0.010(13) -0.046(14) -0.042(15)
C33 0.105(16) 0.069(17) 0.145(19) -0.048(15) -0.027(15) -0.014(15)
C31 0.086(15) 0.055(14) 0.119(16) -0.020(12) -0.027(13) -0.007(13)
C21 0.019(8) 0.147(16) 0.063(10) -0.071(10) 0.003(8) -0.009(10)
N4 0.054(9) 0.093(11) 0.056(8) -0.027(8) -0.027(8) 0.004(9)
N6 0.086(10) 0.061(10) 0.081(10) 0.037(8) -0.042(8) -0.040(9)
N5 0.027(7) 0.086(10) 0.043(7) -0.046(7) 0.011(6) -0.013(7)
C38 0.051(11) 0.113(16) 0.061(10) -0.015(10) 0.012(9) -0.041(12)
C36 0.068(12) 0.090(14) 0.111(14) -0.034(11) -0.030(11) -0.038(12)
C37 0.056(12) 0.069(14) 0.125(16) -0.039(12) 0.013(11) -0.024(11)
C39 0.063(11) 0.059(11) 0.053(10) -0.001(9) -0.024(9) -0.024(10)
C23 0.083(13) 0.130(17) 0.048(10) -0.036(11) -0.034(10) -0.022(13)
C44 0.130(16) 0.136(18) 0.036(9) 0.051(11) -0.053(10) -0.083(15)
C40 0.132(17) 0.13(2) 0.24(3) 0.049(19) -0.128(18) -0.092(17)
C24 0.078(13) 0.119(16) 0.053(10) -0.030(11) -0.009(9) -0.041(13)
C32 0.16(2) 0.028(13) 0.140(19) 0.008(12) -0.012(17) -0.037(15)
Cl1 0.067(3) 0.104(4) 0.059(3) -0.013(3) -0.018(3) -0.042(3)
O9 0.077(8) 0.171(13) 0.141(11) -0.069(10) -0.043(8) -0.012(9)
O8 0.116(9) 0.221(13) 0.041(6) -0.006(8) -0.020(7) -0.103(10)
C20 0.19(2) 0.50(4) 0.099(15) -0.18(2) 0.102(15) -0.28(3)
C3 0.038(10) 0.076(12) 0.072(11) -0.030(10) 0.016(8) -0.029(9)
C41 0.22(3) 0.22(3) 0.36(5) 0.22(4) -0.20(4) -0.17(3)
C35 0.054(11) 0.088(14) 0.057(10) -0.019(10) -0.024(9) -0.017(11)
C42 0.19(3) 0.13(3) 0.27(4) 0.14(3) -0.15(3) -0.08(2)
C43 0.16(2) 0.18(3) 0.154(19) 0.13(2) -0.108(17) -0.11(2)
C34 0.100(15) 0.042(12) 0.099(13) -0.001(11) -0.042(12) -0.032(13)
Cl2 0.110(5) 0.123(5) 0.103(4) -0.043(4) -0.020(4) -0.058(4)
O11 0.062(7) 0.164(11) 0.096(7) -0.049(7) -0.033(6) -0.035(7)
O10 0.292(17) 0.118(11) 0.160(12) 0.052(9) -0.131(12) -0.138(13)
N7 0.051(12) 0.17(2) 0.20(2) -0.068(15) -0.023(13) -0.028(13)
C45 0.09(2) 0.14(2) 0.21(3) -0.08(2) -0.03(2) -0.045(19)
O15 0.29(2) 0.226(18) 0.169(14) -0.085(14) -0.062(14) -0.111(16)
O14 0.209(17) 0.24(2) 0.235(18) 0.113(15) -0.099(14) -0.157(16)
C46 0.138(19) 0.16(2) 0.14(2) -0.080(16) 0.005(16) -0.058(17)
O13 0.126(13) 0.27(2) 0.45(3) -0.092(19) -0.173(18) 0.056(14)
O12 0.35(3) 0.31(3) 0.29(2) -0.24(2) -0.02(2) -0.11(2)
O16 0.22(3) 0.45(4) 0.90(9) 0.28(5) 0.17(5) 0.10(4)

loop_
_atom_type_symbol
_atom_type_description
_atom_type_scat_dispersion_real
_atom_type_scat_dispersion_imag
_atom_type_scat_source
C C 0.0033 0.0016 'International Tables Vol C Tables 4.2.6.8 and 6.1.1.4'
H H 0.0000 0.0000 'International Tables Vol C Tables 4.2.6.8 and 6.1.1.4'
N N 0.0061 0.0033 'International Tables Vol C Tables 4.2.6.8 and 6.1.1.4'
O O 0.0106 0.0060 'International Tables Vol C Tables 4.2.6.8 and 6.1.1.4'
Cl Cl 0.1484 0.1585 'International Tables Vol C Tables 4.2.6.8 and 6.1.1.4'
Fe Fe 0.3463 0.8444 'International Tables Vol C Tables 4.2.6.8 and 6.1.1.4'

loop_
_geom_angle_atom_site_label_1
_geom_angle_atom_site_label_2
_geom_angle_atom_site_label_3
_geom_angle
_geom_angle_site_symmetry_1
_geom_angle_site_symmetry_3
_geom_angle_publ_flag
O1 Fe1 O2 102.7(3) . . ?
O1 Fe1 O4 93.1(3) . . ?
O2 Fe1 O4 92.1(3) . . ?
O1 Fe1 N2 92.1(4) . . ?
O2 Fe1 N2 90.0(4) . . ?
O4 Fe1 N2 173.8(3) . . ?
O1 Fe1 N3 167.9(3) . . ?
O2 Fe1 N3 88.8(3) . . ?
O4 Fe1 N3 82.7(3) . . ?
N2 Fe1 N3 91.5(4) . . ?
O1 Fe1 N1 92.5(3) . . ?
O2 Fe1 N1 159.0(3) . . ?
O4 Fe1 N1 101.5(4) . . ?
N2 Fe1 N1 74.9(4) . . ?
N3 Fe1 N1 77.4(4) . . ?
O1 Fe2 O3 99.0(3) . . ?
O1 Fe2 O5 97.9(3) . . ?
O3 Fe2 O5 89.1(3) . . ?
O1 Fe2 N5 96.0(3) . 2_466 ?
O3 Fe2 N5 163.8(4) . 2_466 ?
O5 Fe2 N5 82.7(3) . 2_466 ?
O1 Fe2 N6 97.0(4) . 2_466 ?
O3 Fe2 N6 85.5(4) . 2_466 ?
O5 Fe2 N6 164.8(4) . 2_466 ?
N5 Fe2 N6 98.8(4) 2_466 2_466 ?
O1 Fe2 N4 169.0(4) . 2_466 ?
O3 Fe2 N4 90.1(4) . 2_466 ?
O5 Fe2 N4 88.4(4) . 2_466 ?
N5 Fe2 N4 75.7(4) 2_466 2_466 ?
N6 Fe2 N4 77.4(5) 2_466 2_466 ?
C8 O5 Fe2 124.6(7) . . ?
C1 O2 Fe1 124.8(7) . . ?
C8 O4 Fe1 133.0(8) . . ?
Fe2 O1 Fe1 120.9(4) . . ?
C1 O3 Fe2 132.5(8) . . ?
C10 O7 C15 115.3(9) . . ?
C19 N1 C17 109.7(10) . . ?
C19 N1 C18 109.6(9) . . ?
C17 N1 C18 109.3(10) . . ?
C19 N1 Fe1 103.3(8) . . ?
C17 N1 Fe1 112.3(7) . . ?
C18 N1 Fe1 112.6(7) . . ?
C10 C9 C14 118.2(14) . . ?
C10 C9 C8 120.6(15) . . ?
C14 C9 C8 121.1(13) . . ?
C25 N3 C29 116.3(10) . . ?
C25 N3 Fe1 124.9(8) . . ?
C29 N3 Fe1 118.6(8) . . ?
C9 C10 O7 114.7(15) . . ?
C9 C10 C11 121.1(14) . . ?
O7 C10 C11 123.9(15) . . ?
C20 O6 C14 125.7(13) . . ?
C30 N2 C34 115.5(14) . . ?
C30 N2 Fe1 116.0(11) . . ?
C34 N2 Fe1 126.9(11) . . ?
O6 C14 C13 120.8(16) . . ?
O6 C14 C9 119.0(14) . . ?
C13 C14 C9 120.2(15) . . ?
O5 C8 O4 124.5(12) . . ?
O5 C8 C9 118.0(10) . . ?
O4 C8 C9 117.5(10) . . ?
C5 C6 C7 121.6(14) . . ?
N3 C25 C26 121.9(11) . . ?
N3 C29 C28 127.6(12) . . ?
N3 C29 C18 115.5(11) . . ?
C28 C29 C18 116.9(12) . . ?
C3 C2 C7 119.9(13) . . ?
C3 C2 C1 116.9(12) . . ?
C7 C2 C1 122.6(12) . . ?
N2 C30 C31 126.9(17) . . ?
N2 C30 C19 112.1(15) . . ?
C31 C30 C19 121.0(19) . . ?
C16 C17 N1 114.8(10) . . ?
C17 C16 C15 112.3(10) . . ?
C29 C28 C27 111.4(13) . . ?
O3 C1 O2 127.1(12) . . ?
O3 C1 C2 119.6(12) . . ?
O2 C1 C2 113.3(10) . . ?
N1 C19 C30 111.8(12) . . ?
C2 C7 C6 117.6(13) . . ?
C26 C27 C28 123.0(13) . . ?
O7 C15 C16 106.8(9) . . ?
C29 C18 N1 111.7(10) . . ?
C12 C11 C10 119.3(14) . . ?
C25 C26 C27 119.7(13) . . ?
C6 C5 C4 119.0(14) . . ?
C20 C22 C21 115.5(12) . . ?
C12 C13 C14 121.7(18) . . ?
C3 C4 C5 120.4(13) . . ?
C13 C12 C11 119.3(17) . . ?
C34 C33 C32 114(2) . . ?
C32 C31 C30 113.9(18) . . ?
N4 C21 C22 118.8(9) . . ?
C21 N4 C23 116.2(12) . . ?
C21 N4 C24 111.6(12) . . ?
C23 N4 C24 106.6(11) . . ?
C21 N4 Fe2 111.2(7) . 2_466 ?
C23 N4 Fe2 106.4(8) . 2_466 ?
C24 N4 Fe2 104.0(7) . 2_466 ?
C40 N6 C44 128.6(15) . . ?
C40 N6 Fe2 118.5(12) . 2_466 ?
C44 N6 Fe2 111.8(11) . 2_466 ?
C35 N5 C39 123.6(12) . . ?
C35 N5 Fe2 112.3(9) . 2_466 ?
C39 N5 Fe2 123.7(9) . 2_466 ?
C39 C38 C37 117.3(15) . . ?
C37 C36 C35 118.3(14) . . ?
C36 C37 C38 121.6(15) . . ?
N5 C39 C38 122.1(13) . . ?
C44 C23 N4 108.2(11) . . ?
N6 C44 C43 116.8(19) . . ?
N6 C44 C23 117.8(13) . . ?
C43 C44 C23 123.8(18) . . ?
N6 C40 C41 112(2) . . ?
C35 C24 N4 108.3(13) . . ?
C31 C32 C33 123.3(18) . . ?
O8 Cl1 O10 111.5(7) . . ?
O8 Cl1 O11 110.3(6) . . ?
O10 Cl1 O11 110.1(7) . . ?
O8 Cl1 O9 107.7(7) . . ?
O10 Cl1 O9 109.1(8) . . ?
O11 Cl1 O9 108.1(6) . . ?
O6 C20 C22 127.0(15) . . ?
C4 C3 C2 121.1(13) . . ?
C42 C41 C40 123(4) . . ?
N5 C35 C24 122.6(14) . . ?
N5 C35 C36 116.9(13) . . ?
C24 C35 C36 120.1(15) . . ?
C41 C42 C43 122(3) . . ?
C44 C43 C42 117(2) . . ?
N2 C34 C33 126.7(18) . . ?
O12 Cl2 O15 110.5(13) . . ?
O12 Cl2 O13 108.8(12) . . ?
O15 Cl2 O13 108.7(11) . . ?
O12 Cl2 O14 107.8(13) . . ?
O15 Cl2 O14 111.2(10) . . ?
O13 Cl2 O14 109.8(11) . . ?
N7 C45 C46 171(3) 2_366 . ?

loop_
_geom_bond_atom_site_label_1
_geom_bond_atom_site_label_2
_geom_bond_distance
_geom_bond_site_symmetry_2
_geom_bond_publ_flag
Fe1 O1 1.801(6) . ?
Fe1 O2 1.979(7) . ?
Fe1 O4 2.025(8) . ?
Fe1 N2 2.138(12) . ?
Fe1 N3 2.144(8) . ?
Fe1 N1 2.162(9) . ?
Fe2 O1 1.774(6) . ?
Fe2 O3 2.037(7) . ?
Fe2 O5 2.048(7) . ?
Fe2 N5 2.195(9) 2_466 ?
Fe2 N6 2.209(11) 2_466 ?
Fe2 N4 2.252(10) 2_466 ?
O5 C8 1.279(10) . ?
O2 C1 1.302(12) . ?
O4 C8 1.279(11) . ?
O3 C1 1.203(11) . ?
O7 C10 1.400(13) . ?
O7 C15 1.497(12) . ?
N1 C19 1.501(13) . ?
N1 C17 1.505(13) . ?
N1 C18 1.516(11) . ?
C9 C10 1.358(15) . ?
C9 C14 1.407(17) . ?
C9 C8 1.482(15) . ?
N3 C25 1.339(12) . ?
N3 C29 1.358(13) . ?
C10 C11 1.402(16) . ?
O6 C20 1.178(14) . ?
O6 C14 1.368(14) . ?
N2 C30 1.310(16) . ?
N2 C34 1.328(15) . ?
C14 C13 1.377(17) . ?
C6 C5 1.371(16) . ?
C6 C7 1.414(15) . ?
C25 C26 1.362(12) . ?
C29 C28 1.396(15) . ?
C29 C18 1.509(14) . ?
C2 C3 1.376(14) . ?
C2 C7 1.397(13) . ?
C2 C1 1.523(15) . ?
C30 C31 1.366(17) . ?
C30 C19 1.516(17) . ?
C17 C16 1.503(14) . ?
C16 C15 1.524(13) . ?
C28 C27 1.406(17) . ?
C27 C26 1.365(15) . ?
C11 C12 1.400(18) . ?
C5 C4 1.384(15) . ?
C22 C20 1.353(17) . ?
C22 C21 1.555(13) . ?
C13 C12 1.340(18) . ?
C4 C3 1.370(14) . ?
C33 C34 1.341(17) . ?
C33 C32 1.41(2) . ?
C31 C32 1.365(19) . ?
C21 N4 1.439(12) . ?
N4 C23 1.501(14) . ?
N4 C24 1.559(15) . ?
N4 Fe2 2.252(10) 2_466 ?
N6 C40 1.335(17) . ?
N6 C44 1.351(15) . ?
N6 Fe2 2.209(11) 2_466 ?
N5 C35 1.314(14) . ?
N5 C39 1.348(13) . ?
N5 Fe2 2.195(9) 2_466 ?
C38 C39 1.354(14) . ?
C38 C37 1.393(16) . ?
C36 C37 1.366(16) . ?
C36 C35 1.469(16) . ?
C23 C44 1.477(18) . ?
C44 C43 1.365(18) . ?
C40 C41 1.43(2) . ?
C24 C35 1.435(15) . ?
Cl1 O8 1.372(8) . ?
Cl1 O10 1.393(10) . ?
Cl1 O11 1.414(7) . ?
Cl1 O9 1.452(10) . ?
C41 C42 1.26(4) . ?
C42 C43 1.42(3) . ?
Cl2 O12 1.228(16) . ?
Cl2 O15 1.320(12) . ?
Cl2 O13 1.364(12) . ?
Cl2 O14 1.365(14) . ?
N7 C45 1.23(2) 2_366 ?
C45 N7 1.23(2) 2_366 ?
C45 C46 1.32(2) . ?
